data_1530474
loop_
_publ_author_name
'Nacken, B.'
'Bronger, W.'

_publ_section_title
;
 Ueber die Systeme Liy Pt Dx und Liy Pd Dx
;
_journal_name_full 'Journal of the Less-Common Metals'
_journal_page_first 323
_journal_page_last 325
_journal_volume 52
_journal_year 1977
_chemical_formula_sum 'D0.7 Li Pd'
_chemical_name_systematic 'Li Pd D0.70'
_space_group_IT_number 123
_symmetry_space_group_name_Hall '-P 4 2'
_symmetry_space_group_name_H-M 'P 4/m m m'
_cell_angle_alpha 90
_cell_angle_beta 90
_cell_angle_gamma 90
_cell_formula_units_Z 1
_cell_length_a 2.798
_cell_length_b 2.798
_cell_length_c 3.768
_cell_volume 29.499
_citation_journal_id_ASTM JCOMAH
_cod_data_source_file Nacken_JCOMAH_1977_143.cif
_cod_data_source_block D0.7Li1Pd1
_cod_original_cell_volume 29.49893
_cod_original_formula_sum 'D0.7 Li1 Pd1'
_cod_database_code 1530474

loop_
_symmetry_equiv_pos_as_xyz
x,y,z
-y,x,z
-x,-y,z
y,-x,z
x,-y,-z
y,x,-z
-x,y,-z
-y,-x,-z
-x,-y,-z
y,-x,-z
x,y,-z
-y,x,-z
-x,y,z
-y,-x,z
x,-y,z
y,x,z

loop_
_atom_site_label
_atom_site_type_symbol
_atom_site_fract_x
_atom_site_fract_y
_atom_site_fract_z
_atom_site_occupancy
_atom_site_U_iso_or_equiv
Li1 Li 0.5 0.5 0.5 1 0.0
Pd1 Pd 0 0 0 1 0.0
D1 D 0.5 0.5 0 0.7 0.0
